data_7044321
loop_
_publ_author_name
'Konarev, Dmitri V.'
'Khasanov, Salavat S.'
'Shestakov, Alexander F.'
'Fatalov, Alexey M.'
'Batov, Mikhail S.'
'Otsuka, Akihiro'
'Yamochi, Hideki'
'Kitagawa, Hiroshi'
'Lyubovskaya, Rimma N.'

_publ_section_title
;
 Cis-thioindigo (TI) -- a new ligand with accessible radical anion and
 dianion states. Strong magnetic coupling in the {[TI-(\m2-O),(\m-O)]
 Cp*Cr}2 dimers.
;
_journal_name_full 'Dalton Trans.'
_journal_paper_doi 10.1039/C7DT02878D
_journal_year 2017
_chemical_compound_source no
_chemical_formula_moiety 'C18 H36 N2 Na1 O6, C16 H8 O2 S2'
_chemical_formula_sum 'C34 H44 N2 Na O8 S2'
_chemical_formula_weight 695.82
_chemical_melting_point ?
_chemical_name_common no
_chemical_name_systematic 'salt of thioindigo radical anions with cryptand[2,2,2] sodium'
_chemical_properties_physical ', Air-sensitive'
_space_group_crystal_system monoclinic
_space_group_IT_number 4
_space_group_name_Hall 'P 2yb'
_space_group_name_H-M_alt 'P 1 21 1'
_symmetry_space_group_name_Hall 'P 2yb'
_symmetry_space_group_name_H-M 'P 1 21 1'
_atom_sites_solution_hydrogens geom
_atom_sites_solution_primary direct
_atom_sites_solution_secondary difmap
_audit_creation_date 2017-02-28
_audit_creation_method SHELXL-2013
_audit_update_record
;
2017-07-12 deposited with the CCDC.
2017-09-25 downloaded from the CCDC.
;
_cell_angle_alpha 90
_cell_angle_beta 96.589(2)
_cell_angle_gamma 90
_cell_formula_units_Z 4
_cell_length_a 12.2584(3)
_cell_length_b 14.4597(3)
_cell_length_c 19.1968(5)
_cell_measurement_reflns_used 10780
_cell_measurement_temperature 110(2)
_cell_measurement_theta_max 27.0800
_cell_measurement_theta_min 2.5130
_cell_volume 3380.21(14)
_computing_cell_refinement 'CrysAlisPro 1.171.38.41 (Rigaku OD, 2015)'
_computing_data_collection 'CrysAlisPro 1.171.38.41 (Rigaku OD, 2015)'
_computing_data_reduction 'CrysAlisPro 1.171.38.41 (Rigaku OD, 2015)'
_computing_molecular_graphics WinGX
_computing_publication_material WinGX
_computing_structure_refinement 'SHELXL-2013 (Sheldrick, 2013)'
_computing_structure_solution 'SHELXS-2013 (Sheldrick, 2013)'
_diffrn_ambient_environment N~2~
_diffrn_ambient_temperature 110(2)
_diffrn_detector 'CCD plate'
_diffrn_detector_area_resol_mean 5.2283
_diffrn_detector_type AtlasS2
_diffrn_measured_fraction_theta_full 0.999
_diffrn_measured_fraction_theta_max 0.996
_diffrn_measurement_device 'four-circle diffractometer'
_diffrn_measurement_device_type 'Xcalibur, AtlasS2, Gemini'
_diffrn_measurement_method '\w scans'
_diffrn_radiation_monochromator graphite
_diffrn_radiation_probe x-ray
_diffrn_radiation_type 'Mo K\a'
_diffrn_radiation_wavelength 0.71073
_diffrn_reflns_av_R_equivalents 0.0234
_diffrn_reflns_av_unetI/netI 0.0363
_diffrn_reflns_Laue_measured_fraction_full 0.999
_diffrn_reflns_Laue_measured_fraction_max 0.996
_diffrn_reflns_limit_h_max 15
_diffrn_reflns_limit_h_min -13
_diffrn_reflns_limit_k_max 18
_diffrn_reflns_limit_k_min -18
_diffrn_reflns_limit_l_max 24
_diffrn_reflns_limit_l_min -20
_diffrn_reflns_number 29401
_diffrn_reflns_point_group_measured_fraction_full 1.000
_diffrn_reflns_point_group_measured_fraction_max 0.996
_diffrn_reflns_theta_full 25.242
_diffrn_reflns_theta_max 27.101
_diffrn_reflns_theta_min 2.085
_diffrn_source 'fine-focus sealed X-ray tube'
_diffrn_source_type 'Enhance (Mo) X-ray Source'
_exptl_absorpt_coefficient_mu 0.225
_exptl_absorpt_correction_T_max 1.00000
_exptl_absorpt_correction_T_min 0.90925
_exptl_absorpt_correction_type multi-scan
_exptl_absorpt_process_details
;
CrysAlisPro 1.171.38.41 (Rigaku Oxford Diffraction, 2015)
Empirical absorption correction using spherical harmonics,
 implemented in SCALE3 ABSPACK scaling algorithm.
;
_exptl_crystal_colour black
_exptl_crystal_density_diffrn 1.367
_exptl_crystal_description prism
_exptl_crystal_F_000 1476
_exptl_crystal_preparation ', Magnetic properties'
_exptl_crystal_recrystallization_method 'Re-crystallisation from solvent: hexane/o-dichlorobenzene'
_exptl_crystal_size_max 0.350
_exptl_crystal_size_mid 0.187
_exptl_crystal_size_min 0.122
_refine_diff_density_max 0.294
_refine_diff_density_min -0.209
_refine_diff_density_rms 0.040
_refine_ls_abs_structure_details
;
 Refined as an inversion twin.
;
_refine_ls_abs_structure_Flack 0.39(14)
_refine_ls_extinction_method none
_refine_ls_goodness_of_fit_ref 1.028
_refine_ls_hydrogen_treatment constr
_refine_ls_matrix_type full
_refine_ls_number_parameters 960
_refine_ls_number_reflns 13553
_refine_ls_number_restraints 436
_refine_ls_restrained_S_all 1.069
_refine_ls_R_factor_all 0.0568
_refine_ls_R_factor_gt 0.0401
_refine_ls_shift/su_max 0.001
_refine_ls_shift/su_mean 0.000
_refine_ls_structure_factor_coef Fsqd
_refine_ls_weighting_details 'w=1/[\s^2^(Fo^2^)+(0.0296P)^2^+1.0991P] where P=(Fo^2^+2Fc^2^)/3'
_refine_ls_weighting_scheme calc
_refine_ls_wR_factor_gt 0.0801
_refine_ls_wR_factor_ref 0.0884
_reflns_Friedel_coverage 0.923
_reflns_Friedel_fraction_full 1.000
_reflns_Friedel_fraction_max 0.997
_reflns_number_gt 10803
_reflns_number_total 13553
_reflns_threshold_expression 'I > 2\s(I)'
_cod_data_source_file c7dt02878d2.cif
_cod_data_source_block ThioindigoCryptandNa
_cod_depositor_comments
;
The following automatic conversions were performed:

'_chemical_melting_point' value 'not measured' was changed to '?' -
the value is undefined or not given.

Automatic conversion script
Id: cif_fix_values 4973 2017-02-22 13:04:09Z antanas 
;
_cod_database_code 7044321
_shelx_space_group_comment
;
The symmetry employed for this shelxl refinement is uniquely defined
by the following loop, which should always be used as a source of
symmetry information in preference to the above space-group names.
They are only intended as comments.
;
_shelx_estimated_absorpt_t_min 0.926
_shelx_estimated_absorpt_t_max 0.973
_shelxl_version_number 2013-4

loop_
_space_group_symop_operation_xyz
'x, y, z'
'-x, y+1/2, -z'

loop_
_atom_site_label
_atom_site_type_symbol
_atom_site_fract_x
_atom_site_fract_y
_atom_site_fract_z
_atom_site_U_iso_or_equiv
_atom_site_adp_type
_atom_site_occupancy
_atom_site_site_symmetry_order
_atom_site_calc_flag
_atom_site_refinement_flags_posn
_atom_site_refinement_flags_adp
_atom_site_refinement_flags_occupancy
_atom_site_disorder_assembly
_atom_site_disorder_group
Na1 Na 0.25593(15) 0.72574(17) 0.27784(11) 0.0272(4) Uani 1 1 d . U . . .
N11 N 0.2672(3) 0.7574(4) 0.4377(2) 0.0253(10) Uani 1 1 d . U . . .
N12 N 0.2477(3) 0.6930(4) 0.1359(2) 0.0244(8) Uani 1 1 d . U . . .
O101 O 0.1939(3) 0.8913(3) 0.3252(2) 0.0279(7) Uani 1 1 d . U . . .
O102 O 0.0981(3) 0.8043(3) 0.20295(19) 0.0277(8) Uani 1 1 d . U . . .
O103 O 0.1342(3) 0.6159(3) 0.3578(2) 0.0289(8) Uani 1 1 d . U . . .
O104 O 0.2317(3) 0.5573(3) 0.23989(19) 0.0274(8) Uani 1 1 d . U . . .
O105 O 0.4518(3) 0.7165(3) 0.35799(19) 0.0256(8) Uani 1 1 d . U . . .
O106 O 0.4229(3) 0.7820(3) 0.2213(2) 0.0263(8) Uani 1 1 d . U . . .
C101 C 0.2050(4) 0.8426(5) 0.4476(3) 0.0290(12) Uani 1 1 d . U . . .
H10A H 0.2257 0.8659 0.4958 0.035 Uiso 1 1 calc R U . . .
H10B H 0.1256 0.8277 0.4428 0.035 Uiso 1 1 calc R U . . .
C102 C 0.2244(5) 0.9173(5) 0.3964(3) 0.0324(11) Uani 1 1 d . U . . .
H10C H 0.1821 0.9729 0.4070 0.039 Uiso 1 1 calc R U . . .
H10D H 0.3033 0.9340 0.4026 0.039 Uiso 1 1 calc R U . . .
C103 C 0.0775(4) 0.8860(5) 0.3073(3) 0.0270(12) Uani 1 1 d . U . . .
H10E H 0.0410 0.9390 0.3275 0.032 Uiso 1 1 calc R U . . .
H10F H 0.0487 0.8281 0.3258 0.032 Uiso 1 1 calc R U . . .
C104 C 0.0561(4) 0.8876(5) 0.2291(3) 0.0290(12) Uani 1 1 d . U . . .
H10G H -0.0238 0.8924 0.2144 0.035 Uiso 1 1 calc R U . . .
H10H H 0.0927 0.9418 0.2104 0.035 Uiso 1 1 calc R U . . .
C105 C 0.0956(4) 0.8074(5) 0.1292(3) 0.0295(12) Uani 1 1 d . U . . .
H10I H 0.1434 0.8580 0.1156 0.035 Uiso 1 1 calc R U . . .
H10J H 0.0198 0.8193 0.1073 0.035 Uiso 1 1 calc R U . . .
C106 C 0.1356(4) 0.7158(5) 0.1042(3) 0.0291(12) Uani 1 1 d . U . . .
H10K H 0.0848 0.6664 0.1157 0.035 Uiso 1 1 calc R U . . .
H10L H 0.1344 0.7176 0.0526 0.035 Uiso 1 1 calc R U . . .
C107 C 0.2196(4) 0.6783(5) 0.4700(3) 0.0270(12) Uani 1 1 d . U . . .
H10M H 0.2026 0.6957 0.5174 0.032 Uiso 1 1 calc R U . . .
H10N H 0.2742 0.6275 0.4752 0.032 Uiso 1 1 calc R U . . .
C108 C 0.1165(4) 0.6442(5) 0.4276(3) 0.0291(12) Uani 1 1 d . U . . .
H10O H 0.0871 0.5912 0.4522 0.035 Uiso 1 1 calc R U . . .
H10P H 0.0608 0.6940 0.4244 0.035 Uiso 1 1 calc R U . . .
C109 C 0.1928(5) 0.5320(5) 0.3574(3) 0.0315(12) Uani 1 1 d . U . . .
H10Q H 0.1644 0.4870 0.3897 0.038 Uiso 1 1 calc R U . . .
H10R H 0.2717 0.5426 0.3727 0.038 Uiso 1 1 calc R U . . .
C110 C 0.1777(4) 0.4953(5) 0.2833(3) 0.0331(13) Uani 1 1 d . U . . .
H11A H 0.2099 0.4326 0.2818 0.040 Uiso 1 1 calc R U . . .
H11B H 0.0985 0.4913 0.2662 0.040 Uiso 1 1 calc R U . . .
C111 C 0.2083(4) 0.5313(5) 0.1682(3) 0.0298(12) Uani 1 1 d . U . . .
H11C H 0.1286 0.5373 0.1531 0.036 Uiso 1 1 calc R U . . .
H11D H 0.2299 0.4662 0.1619 0.036 Uiso 1 1 calc R U . . .
C112 C 0.2721(5) 0.5942(5) 0.1249(3) 0.0290(11) Uani 1 1 d . U . . .
H11E H 0.3517 0.5833 0.1375 0.035 Uiso 1 1 calc R U . . .
H11F H 0.2540 0.5789 0.0747 0.035 Uiso 1 1 calc R U . . .
C113 C 0.3828(4) 0.7689(4) 0.4661(3) 0.0239(11) Uani 1 1 d . U . . .
H11G H 0.3908 0.7570 0.5172 0.029 Uiso 1 1 calc R U . . .
H11H H 0.4054 0.8336 0.4588 0.029 Uiso 1 1 calc R U . . .
C114 C 0.4569(4) 0.7052(5) 0.4323(3) 0.0263(12) Uani 1 1 d . U . . .
H11I H 0.5334 0.7158 0.4534 0.032 Uiso 1 1 calc R U . . .
H11J H 0.4373 0.6406 0.4425 0.032 Uiso 1 1 calc R U . . .
C115 C 0.5020(4) 0.8015(5) 0.3386(3) 0.0273(11) Uani 1 1 d . U . . .
H11K H 0.5711 0.8128 0.3695 0.033 Uiso 1 1 calc R U . . .
H11L H 0.4519 0.8543 0.3430 0.033 Uiso 1 1 calc R U . . .
C116 C 0.5249(4) 0.7912(5) 0.2647(3) 0.0267(12) Uani 1 1 d . U . . .
H11M H 0.5650 0.8460 0.2503 0.032 Uiso 1 1 calc R U . . .
H11N H 0.5709 0.7358 0.2600 0.032 Uiso 1 1 calc R U . . .
C117 C 0.4395(4) 0.7518(5) 0.1530(3) 0.0276(13) Uani 1 1 d . U . . .
H11O H 0.4705 0.6885 0.1550 0.033 Uiso 1 1 calc R U . . .
H11P H 0.4916 0.7935 0.1327 0.033 Uiso 1 1 calc R U . . .
C118 C 0.3297(4) 0.7528(5) 0.1083(3) 0.0282(12) Uani 1 1 d . U . . .
H11Q H 0.3015 0.8170 0.1052 0.034 Uiso 1 1 calc R U . . .
H11R H 0.3399 0.7323 0.0603 0.034 Uiso 1 1 calc R U . . .
Na2 Na 0.74192(15) 0.50143(17) 0.22279(11) 0.0265(4) Uani 1 1 d . U . . .
N21 N 0.7501(3) 0.5324(4) 0.3643(2) 0.0244(8) Uani 1 1 d . U . . .
N22 N 0.7305(3) 0.4678(4) 0.0635(2) 0.0235(10) Uani 1 1 d . U . . .
O21 O 0.8989(3) 0.4209(3) 0.29780(18) 0.0265(8) Uani 1 1 d . U . . .
O22 O 0.8036(3) 0.3362(3) 0.1756(2) 0.0315(8) Uani 1 1 d . U . . .
O23 O 0.7665(3) 0.6697(3) 0.26026(18) 0.0253(7) Uani 1 1 d . U . . .
O24 O 0.8634(3) 0.6096(3) 0.1427(2) 0.0289(8) Uani 1 1 d . U . . .
O25 O 0.5756(3) 0.4448(3) 0.27878(19) 0.0273(8) Uani 1 1 d . U . . .
O26 O 0.5454(3) 0.5104(3) 0.14181(19) 0.0275(8) Uani 1 1 d . U . . .
C201 C 0.8611(4) 0.5097(5) 0.3964(3) 0.0280(11) Uani 1 1 d . U . . .
H20A H 0.8615 0.5085 0.4480 0.034 Uiso 1 1 calc R U . . .
H20B H 0.9120 0.5591 0.3849 0.034 Uiso 1 1 calc R U . . .
C202 C 0.9022(4) 0.4185(5) 0.3727(3) 0.0298(12) Uani 1 1 d . U . . .
H20C H 0.9783 0.4077 0.3944 0.036 Uiso 1 1 calc R U . . .
H20D H 0.8553 0.3677 0.3868 0.036 Uiso 1 1 calc R U . . .
C203 C 0.9415(4) 0.3379(5) 0.2709(3) 0.0275(11) Uani 1 1 d . U . . .
H20E H 0.9052 0.2834 0.2893 0.033 Uiso 1 1 calc R U . . .
H20F H 1.0214 0.3334 0.2856 0.033 Uiso 1 1 calc R U . . .
C204 C 0.9202(4) 0.3405(5) 0.1931(3) 0.0296(12) Uani 1 1 d . U . . .
H20G H 0.9496 0.3983 0.1748 0.036 Uiso 1 1 calc R U . . .
H20H H 0.9559 0.2873 0.1724 0.036 Uiso 1 1 calc R U . . .
C205 C 0.7721(5) 0.3090(5) 0.1041(3) 0.0330(11) Uani 1 1 d . U . . .
H20I H 0.6929 0.2934 0.0981 0.040 Uiso 1 1 calc R U . . .
H20J H 0.8134 0.2528 0.0939 0.040 Uiso 1 1 calc R U . . .
C206 C 0.7934(4) 0.3843(5) 0.0522(3) 0.0296(12) Uani 1 1 d . U . . .
H20K H 0.8727 0.3993 0.0574 0.035 Uiso 1 1 calc R U . . .
H20L H 0.7729 0.3614 0.0039 0.035 Uiso 1 1 calc R U . . .
C207 C 0.7274(4) 0.6302(5) 0.3757(3) 0.0255(10) Uani 1 1 d . U . . .
H20M H 0.7472 0.6449 0.4259 0.031 Uiso 1 1 calc R U . . .
H20N H 0.6476 0.6412 0.3644 0.031 Uiso 1 1 calc R U . . .
C208 C 0.7886(4) 0.6947(5) 0.3325(3) 0.0271(11) Uani 1 1 d . U . . .
H20O H 0.7648 0.7593 0.3392 0.033 Uiso 1 1 calc R U . . .
H20P H 0.8684 0.6906 0.3476 0.033 Uiso 1 1 calc R U . . .
C209 C 0.8189(4) 0.7308(5) 0.2171(3) 0.0303(12) Uani 1 1 d . U . . .
H20Q H 0.8981 0.7351 0.2341 0.036 Uiso 1 1 calc R U . . .
H20R H 0.7865 0.7934 0.2189 0.036 Uiso 1 1 calc R U . . .
C210 C 0.8045(5) 0.6960(5) 0.1441(3) 0.0318(13) Uani 1 1 d . U . . .
H21A H 0.7256 0.6862 0.1283 0.038 Uiso 1 1 calc R U . . .
H21B H 0.8337 0.7413 0.1124 0.038 Uiso 1 1 calc R U . . .
C211 C 0.8815(4) 0.5831(5) 0.0741(3) 0.0294(12) Uani 1 1 d . U . . .
H21C H 0.9382 0.5340 0.0771 0.035 Uiso 1 1 calc R U . . .
H21D H 0.9102 0.6368 0.0500 0.035 Uiso 1 1 calc R U . . .
C212 C 0.7788(4) 0.5479(5) 0.0309(3) 0.0264(12) Uani 1 1 d . U . . .
H21E H 0.7239 0.5984 0.0250 0.032 Uiso 1 1 calc R U . . .
H21F H 0.7968 0.5302 -0.0162 0.032 Uiso 1 1 calc R U . . .
C213 C 0.6673(4) 0.4750(5) 0.3925(3) 0.0293(12) Uani 1 1 d . U . . .
H21G H 0.6565 0.4979 0.4399 0.035 Uiso 1 1 calc R U . . .
H21H H 0.6951 0.4108 0.3976 0.035 Uiso 1 1 calc R U . . .
C214 C 0.5588(4) 0.4744(5) 0.3479(3) 0.0295(13) Uani 1 1 d . U . . .
H21I H 0.5076 0.4318 0.3681 0.035 Uiso 1 1 calc R U . . .
H21J H 0.5264 0.5372 0.3461 0.035 Uiso 1 1 calc R U . . .
C215 C 0.4734(4) 0.4349(5) 0.2360(3) 0.0313(14) Uani 1 1 d . U . . .
H21K H 0.4262 0.4893 0.2415 0.038 Uiso 1 1 calc R U . . .
H21L H 0.4346 0.3790 0.2499 0.038 Uiso 1 1 calc R U . . .
C216 C 0.4966(4) 0.4267(5) 0.1613(3) 0.0290(12) Uani 1 1 d . U . . .
H21M H 0.5469 0.3742 0.1563 0.035 Uiso 1 1 calc R U . . .
H21N H 0.4274 0.4153 0.1304 0.035 Uiso 1 1 calc R U . . .
C217 C 0.5399(4) 0.5236(5) 0.0676(3) 0.0299(13) Uani 1 1 d . U . . .
H21O H 0.5614 0.5880 0.0580 0.036 Uiso 1 1 calc R U . . .
H21P H 0.4632 0.5147 0.0463 0.036 Uiso 1 1 calc R U . . .
C218 C 0.6149(4) 0.4566(5) 0.0334(3) 0.0297(13) Uani 1 1 d . U . . .
H21Q H 0.5911 0.3923 0.0406 0.036 Uiso 1 1 calc R U . . .
H21R H 0.6085 0.4684 -0.0177 0.036 Uiso 1 1 calc R U . . .
C301 C 0.7103(4) 0.7870(5) -0.0467(3) 0.0291(11) Uani 1 1 d . U . . .
C302 C 0.7539(4) 0.8607(5) 0.0004(3) 0.0280(11) Uani 1 1 d . U . . .
C305 C 0.5936(4) 0.6658(5) -0.0996(3) 0.0307(11) Uani 1 1 d . U . . .
C306 C 0.6887(5) 0.6615(5) -0.1318(4) 0.0368(12) Uani 1 1 d . U . . .
C307 C 0.7014(5) 0.5915(5) -0.1809(3) 0.0445(14) Uani 1 1 d . U . . .
H307 H 0.7667 0.5887 -0.2031 0.053 Uiso 1 1 calc R U . . .
C308 C 0.6224(5) 0.5289(5) -0.1968(3) 0.0445(15) Uani 1 1 d . U . . .
H308 H 0.6325 0.4810 -0.2293 0.053 Uiso 1 1 calc R U . . .
C309 C 0.5244(5) 0.5335(5) -0.1656(4) 0.0420(16) Uani 1 1 d . U . . .
H309 H 0.4675 0.4901 -0.1785 0.050 Uiso 1 1 calc R U . . .
C310 C 0.5100(5) 0.5999(5) -0.1168(3) 0.0372(14) Uani 1 1 d . U . . .
H310 H 0.4445 0.6017 -0.0947 0.045 Uiso 1 1 calc R U . . .
C311 C 0.7880(4) 0.9770(4) 0.0986(3) 0.0343(12) Uani 1 1 d . U . . .
C312 C 0.8736(5) 0.9730(4) 0.0544(3) 0.0328(12) Uani 1 1 d . U . . .
C313 C 0.9633(5) 1.0338(5) 0.0736(3) 0.0342(13) Uani 1 1 d . U . . .
H313 H 1.0233 1.0357 0.0465 0.041 Uiso 1 1 calc R U . . .
C314 C 0.9631(4) 1.0903(4) 0.1321(3) 0.0307(13) Uani 1 1 d . U . . .
H314 H 1.0227 1.1314 0.1443 0.037 Uiso 1 1 calc R U . . .
C315 C 0.8768(5) 1.0873(5) 0.1730(3) 0.0363(15) Uani 1 1 d . U . . .
H315 H 0.8781 1.1258 0.2132 0.044 Uiso 1 1 calc R U . . .
C316 C 0.7873(5) 1.0275(5) 0.1550(3) 0.0386(14) Uani 1 1 d . U . . .
H316 H 0.7283 1.0239 0.1829 0.046 Uiso 1 1 calc R U . . .
C33A C 0.7534(11) 0.7422(9) -0.0922(8) 0.035(3) Uani 0.505(7) 1 d . U P A 1
O31A O 0.8525(9) 0.7554(7) -0.1093(5) 0.046(3) Uani 0.505(7) 1 d . U P A 1
S31A S 0.5712(3) 0.7460(2) -0.03209(18) 0.0258(10) Uani 0.505(7) 1 d . U P A 1
C33B C 0.6166(11) 0.7464(8) -0.0528(6) 0.030(2) Uani 0.495(7) 1 d . U P A 2
O31B O 0.5414(7) 0.7638(8) -0.0055(6) 0.052(3) Uani 0.495(7) 1 d . U P A 2
S31B S 0.7930(3) 0.7409(3) -0.1138(2) 0.0355(11) Uani 0.495(7) 1 d . U P A 2
C34A C 0.8487(8) 0.9081(7) 0.0000(4) 0.0238(16) Uani 0.619(7) 1 d . U P B 1
O32A O 0.9170(6) 0.8923(7) -0.0492(4) 0.038(2) Uani 0.619(7) 1 d . U P B 1
S32A S 0.6772(2) 0.90005(19) 0.07084(14) 0.0255(8) Uani 0.619(7) 1 d . U P B 1
C34B C 0.7271(10) 0.8978(8) 0.0476(6) 0.034(2) Uani 0.381(7) 1 d . U P B 2
O32B O 0.6343(12) 0.8790(9) 0.0771(7) 0.054(3) Uani 0.381(7) 1 d . U P B 2
S32B S 0.8973(4) 0.9057(4) -0.0211(3) 0.0341(12) Uani 0.381(7) 1 d . U P B 2
C401 C 0.2496(4) 0.3639(5) 0.5001(3) 0.0302(12) Uani 1 1 d D U . . .
C402 C 0.2947(4) 0.4361(4) 0.5437(3) 0.0288(11) Uani 1 1 d . U . . .
C405 C 0.1270(4) 0.2500(4) 0.4417(3) 0.0286(11) Uani 1 1 d D U . . .
C406 C 0.2151(4) 0.2548(4) 0.4035(3) 0.0334(12) Uani 1 1 d D U . . .
C407 C 0.2085(5) 0.1932(5) 0.3421(4) 0.0379(14) Uani 1 1 d . U . . .
H407 H 0.2663 0.1921 0.3131 0.045 Uiso 1 1 calc R U . . .
C408 C 0.1208(5) 0.1390(5) 0.3274(3) 0.0351(14) Uani 1 1 d . U . . .
H408 H 0.1166 0.1004 0.2871 0.042 Uiso 1 1 calc R U . . .
C409 C 0.0349(4) 0.1372(5) 0.3693(3) 0.0343(13) Uani 1 1 d . U . . .
H409 H -0.0259 0.0970 0.3579 0.041 Uiso 1 1 calc R U . . .
C410 C 0.0385(4) 0.1930(5) 0.4262(3) 0.0309(12) Uani 1 1 d . U . . .
H410 H -0.0195 0.1925 0.4550 0.037 Uiso 1 1 calc R U . . .
C411 C 0.3160(5) 0.5577(5) 0.6290(3) 0.0347(12) Uani 1 1 d D U . . .
C412 C 0.4148(4) 0.5602(4) 0.5990(3) 0.0305(12) Uani 1 1 d D U . . .
C413 C 0.4940(5) 0.6239(5) 0.6194(3) 0.0352(13) Uani 1 1 d . U . . .
H413 H 0.5622 0.6228 0.6003 0.042 Uiso 1 1 calc R U . . .
C414 C 0.4738(6) 0.6894(6) 0.6675(4) 0.0452(16) Uani 1 1 d . U . . .
H414 H 0.5274 0.7355 0.6806 0.054 Uiso 1 1 calc R U . . .
C415 C 0.3768(6) 0.6896(6) 0.6973(3) 0.0525(17) Uani 1 1 d . U . . .
H415 H 0.3645 0.7350 0.7313 0.063 Uiso 1 1 calc R U . . .
C416 C 0.2961(5) 0.6225(5) 0.6775(3) 0.0474(15) Uani 1 1 d . U . . .
H416 H 0.2287 0.6224 0.6975 0.057 Uiso 1 1 calc R U . . .
C43A C 0.1541(6) 0.3196(6) 0.4983(4) 0.0320(15) Uani 0.861(5) 1 d D U P C 1
O41A O 0.0811(3) 0.3319(4) 0.5436(3) 0.0310(12) Uani 0.861(5) 1 d . U P C 1
S41A S 0.32273(14) 0.32666(15) 0.42853(10) 0.0324(6) Uani 0.861(5) 1 d D U P C 1
C43B C 0.2798(9) 0.3326(11) 0.4400(8) 0.035(4) Uani 0.139(5) 1 d D U P C 2
O41B O 0.376(2) 0.364(2) 0.4230(16) 0.057(8) Uani 0.139(5) 1 d . U P C 2
S41B S 0.1145(8) 0.3206(9) 0.5154(6) 0.0261(18) Uani 0.139(5) 1 d D U P C 2
C44A C 0.2495(8) 0.4827(7) 0.5910(5) 0.031(2) Uani 0.607(6) 1 d D U P D 1
O42A O 0.1465(7) 0.4648(7) 0.6099(5) 0.059(3) Uani 0.607(6) 1 d . U P D 1
S42A S 0.4282(2) 0.4808(2) 0.53183(16) 0.0279(8) Uani 0.607(6) 1 d . U P D 1
C44B C 0.3894(12) 0.4852(11) 0.5461(9) 0.028(2) Uani 0.393(6) 1 d D U P D 2
O42B O 0.4668(8) 0.4625(8) 0.5109(7) 0.031(2) Uani 0.393(6) 1 d . U P D 2
S42B S 0.2099(4) 0.4828(4) 0.6124(2) 0.0322(12) Uani 0.393(6) 1 d . U P D 2

loop_
_atom_site_aniso_label
_atom_site_aniso_U_11
_atom_site_aniso_U_22
_atom_site_aniso_U_33
_atom_site_aniso_U_23
_atom_site_aniso_U_13
_atom_site_aniso_U_12
Na1 0.0262(9) 0.0246(11) 0.0308(10) 0.0006(9) 0.0027(8) 0.0011(9)
N11 0.0214(17) 0.029(2) 0.025(3) -0.003(2) 0.0029(18) 0.0002(17)
N12 0.0239(16) 0.0224(19) 0.0273(16) -0.0006(16) 0.0047(14) 0.0003(15)
O101 0.0228(14) 0.0321(17) 0.0293(16) -0.0004(16) 0.0050(13) 0.0028(16)
O102 0.0299(15) 0.025(2) 0.0283(16) -0.0017(14) 0.0044(13) 0.0076(16)
O103 0.0313(17) 0.0271(18) 0.0281(18) -0.0004(15) 0.0022(15) 0.0003(16)
O104 0.0311(18) 0.0254(16) 0.0260(17) -0.0003(14) 0.0036(15) -0.0060(15)
O105 0.0262(14) 0.024(2) 0.0268(15) -0.0024(16) 0.0059(12) -0.0021(15)
O106 0.0222(13) 0.030(2) 0.0266(16) -0.0029(17) 0.0028(12) 0.0030(15)
C101 0.031(2) 0.030(3) 0.024(3) -0.008(2) -0.003(2) 0.003(2)
C102 0.031(3) 0.030(3) 0.035(2) -0.006(2) 0.001(2) 0.002(3)
C103 0.0255(18) 0.023(3) 0.033(2) -0.003(2) 0.0055(19) 0.003(2)
C104 0.030(2) 0.022(3) 0.035(2) 0.000(2) 0.0019(19) 0.008(2)
C105 0.032(3) 0.029(3) 0.0264(19) 0.006(2) 0.002(2) 0.007(2)
C106 0.027(2) 0.034(3) 0.026(2) -0.002(3) 0.0027(18) 0.005(2)
C107 0.024(2) 0.033(3) 0.025(3) 0.000(2) 0.007(2) 0.005(2)
C108 0.031(2) 0.027(3) 0.030(3) -0.002(2) 0.008(2) -0.003(2)
C109 0.041(3) 0.025(2) 0.029(2) 0.004(2) 0.005(3) 0.002(2)
C110 0.041(3) 0.027(3) 0.032(2) 0.000(2) 0.010(3) -0.009(3)
C111 0.039(3) 0.024(2) 0.027(2) -0.001(2) 0.002(2) 0.001(3)
C112 0.033(3) 0.026(2) 0.028(3) -0.003(2) 0.007(2) 0.004(2)
C113 0.0282(19) 0.027(3) 0.016(2) 0.002(2) -0.0011(19) -0.001(2)
C114 0.022(2) 0.029(3) 0.028(2) 0.002(2) 0.0016(18) -0.002(2)
C115 0.026(2) 0.024(3) 0.031(2) -0.001(2) 0.0000(19) -0.005(2)
C116 0.0215(18) 0.026(3) 0.032(2) 0.005(3) 0.0016(16) 0.002(2)
C117 0.026(2) 0.031(4) 0.027(2) 0.000(3) 0.0071(17) 0.000(3)
C118 0.029(2) 0.033(3) 0.023(2) 0.005(3) 0.0050(17) -0.001(2)
Na2 0.0255(9) 0.0241(11) 0.0294(10) -0.0004(9) 0.0018(7) 0.0022(9)
N21 0.0241(16) 0.0262(19) 0.0223(15) 0.0018(16) -0.0004(14) 0.0027(16)
N22 0.0234(17) 0.022(2) 0.025(2) 0.001(2) 0.0005(18) 0.0048(16)
O21 0.0322(15) 0.0207(19) 0.0267(16) 0.0044(14) 0.0037(13) 0.0050(15)
O22 0.0309(16) 0.0294(17) 0.0330(17) 0.0000(17) -0.0014(14) 0.0057(17)
O23 0.0285(17) 0.0246(15) 0.0232(16) 0.0000(14) 0.0048(15) -0.0027(15)
O24 0.0364(18) 0.0282(19) 0.0215(17) 0.0007(15) 0.0012(15) 0.0028(16)
O25 0.0245(14) 0.033(2) 0.0231(15) 0.0003(17) -0.0006(12) 0.0010(15)
O26 0.0292(15) 0.030(2) 0.0228(15) -0.0013(16) 0.0020(12) -0.0006(15)
C201 0.028(2) 0.031(3) 0.023(2) 0.001(2) -0.0043(18) -0.001(2)
C202 0.026(2) 0.037(3) 0.0257(19) 0.002(2) -0.001(2) 0.006(2)
C203 0.026(2) 0.019(3) 0.037(2) 0.003(2) 0.0039(19) 0.003(2)
C204 0.0283(19) 0.025(3) 0.036(2) -0.001(3) 0.005(2) 0.006(2)
C205 0.035(3) 0.022(2) 0.040(2) -0.0062(19) -0.004(2) 0.006(3)
C206 0.028(2) 0.032(3) 0.030(3) -0.007(2) 0.007(2) 0.008(2)
C207 0.029(3) 0.029(2) 0.019(2) -0.004(2) 0.000(2) 0.001(2)
C208 0.025(2) 0.028(3) 0.027(2) -0.006(2) -0.001(2) -0.002(2)
C209 0.034(3) 0.022(2) 0.037(2) 0.003(2) 0.011(2) -0.002(3)
C210 0.037(3) 0.027(3) 0.034(3) 0.005(2) 0.013(3) 0.002(2)
C211 0.025(2) 0.039(3) 0.024(2) 0.000(2) 0.003(2) -0.001(2)
C212 0.027(2) 0.031(3) 0.020(3) 0.002(2) 0.0006(19) -0.001(2)
C213 0.033(2) 0.029(3) 0.025(2) -0.001(3) 0.0039(18) -0.002(2)
C214 0.029(2) 0.035(4) 0.025(2) 0.000(3) 0.0074(17) -0.004(3)
C215 0.0239(19) 0.039(4) 0.031(2) 0.002(3) 0.0008(17) -0.005(3)
C216 0.026(2) 0.029(3) 0.031(2) -0.002(3) 0.0009(19) -0.001(2)
C217 0.028(2) 0.038(4) 0.023(2) 0.001(2) 0.0030(18) 0.011(3)
C218 0.0203(19) 0.038(4) 0.031(3) -0.007(3) 0.003(2) 0.002(2)
C301 0.022(2) 0.032(3) 0.033(3) 0.0047(19) -0.0023(18) 0.0057(17)
C302 0.029(2) 0.022(3) 0.032(3) 0.0087(18) 0.002(2) 0.0032(18)
C305 0.037(2) 0.031(3) 0.023(3) 0.0046(19) -0.005(2) 0.0042(19)
C306 0.032(2) 0.029(3) 0.048(4) 0.010(2) 0.001(2) -0.0020(19)
C307 0.049(3) 0.038(3) 0.050(4) 0.011(2) 0.024(3) 0.006(2)
C308 0.070(3) 0.031(3) 0.035(4) -0.002(2) 0.015(3) 0.010(2)
C309 0.043(3) 0.029(3) 0.052(4) 0.000(3) -0.001(3) -0.008(3)
C310 0.032(3) 0.046(4) 0.034(3) 0.003(2) 0.006(2) -0.001(2)
C311 0.029(2) 0.023(3) 0.049(3) 0.009(2) -0.004(2) -0.002(2)
C312 0.044(3) 0.022(3) 0.031(3) 0.007(2) -0.002(2) 0.003(2)
C313 0.040(3) 0.030(3) 0.035(3) 0.007(2) 0.015(3) 0.005(2)
C314 0.030(2) 0.015(3) 0.048(3) 0.002(2) 0.007(2) 0.000(2)
C315 0.040(3) 0.028(4) 0.043(4) -0.007(3) 0.012(3) 0.003(3)
C316 0.034(3) 0.034(3) 0.051(3) 0.008(2) 0.015(3) -0.002(2)
C33A 0.030(5) 0.019(5) 0.058(9) 0.004(4) 0.013(5) 0.005(4)
O31A 0.030(4) 0.038(5) 0.073(7) -0.034(5) 0.020(5) -0.005(4)
S31A 0.0292(18) 0.0202(17) 0.028(2) 0.0085(13) 0.0049(13) -0.0060(15)
C33B 0.038(4) 0.028(5) 0.028(5) 0.013(3) 0.016(4) -0.005(4)
O31B 0.043(4) 0.068(7) 0.050(6) -0.012(4) 0.029(4) -0.003(5)
S31B 0.031(2) 0.033(2) 0.045(2) -0.0044(16) 0.0190(18) -0.0041(18)
C34A 0.030(4) 0.023(4) 0.018(4) 0.019(2) 0.004(3) 0.001(3)
O32A 0.042(4) 0.050(5) 0.026(4) 0.003(3) 0.016(3) -0.004(4)
S32A 0.0223(14) 0.0173(14) 0.0390(15) 0.0007(12) 0.0120(11) -0.0009(11)
C34B 0.039(5) 0.027(5) 0.038(5) 0.008(3) 0.018(4) -0.002(4)
O32B 0.057(6) 0.032(6) 0.082(8) -0.014(5) 0.043(5) -0.023(5)
S32B 0.027(2) 0.048(3) 0.027(3) 0.0071(18) 0.0039(16) -0.0063(18)
C401 0.029(2) 0.024(3) 0.038(3) 0.0056(19) 0.004(2) 0.0040(19)
C402 0.032(2) 0.018(3) 0.038(3) 0.0099(17) 0.009(2) 0.0018(18)
C405 0.034(2) 0.022(3) 0.029(3) 0.0077(19) -0.0026(19) 0.0090(19)
C406 0.030(2) 0.022(3) 0.048(3) 0.011(2) 0.000(2) 0.001(2)
C407 0.027(2) 0.035(4) 0.053(3) 0.001(2) 0.010(2) 0.008(2)
C408 0.035(3) 0.028(4) 0.043(4) 0.000(3) 0.007(2) 0.008(2)
C409 0.027(2) 0.035(4) 0.040(3) 0.006(2) -0.003(2) -0.003(3)
C410 0.026(2) 0.037(4) 0.031(3) 0.012(2) 0.006(2) 0.007(2)
C411 0.032(2) 0.033(3) 0.039(3) 0.010(2) 0.003(2) -0.001(2)
C412 0.032(2) 0.021(3) 0.039(3) 0.004(2) 0.003(2) 0.0085(18)
C413 0.029(2) 0.034(3) 0.043(3) 0.010(2) 0.005(2) 0.002(2)
C414 0.054(3) 0.042(4) 0.037(4) 0.000(3) -0.008(3) -0.014(3)
C415 0.071(4) 0.053(4) 0.033(4) -0.015(3) 0.004(3) 0.008(3)
C416 0.040(3) 0.062(4) 0.043(3) 0.002(2) 0.014(3) 0.003(2)
C43A 0.022(3) 0.034(4) 0.042(4) 0.002(3) 0.008(2) 0.006(3)
O41A 0.025(2) 0.038(3) 0.032(3) -0.001(2) 0.0083(18) -0.007(2)
S41A 0.0242(10) 0.0289(11) 0.0461(11) -0.0056(9) 0.0134(8) 0.0009(9)
C43B 0.029(8) 0.032(8) 0.045(7) 0.000(6) 0.008(6) 0.004(6)
O41B 0.040(11) 0.065(17) 0.070(15) -0.023(13) 0.022(10) -0.020(10)
S41B 0.024(5) 0.020(4) 0.032(5) 0.009(4) -0.004(3) 0.009(4)
C44A 0.021(4) 0.051(6) 0.022(5) 0.006(3) 0.006(3) -0.004(4)
O42A 0.033(4) 0.079(7) 0.071(6) -0.022(5) 0.033(4) -0.022(4)
S42A 0.0183(17) 0.0232(16) 0.0427(19) -0.0002(12) 0.0062(12) 0.0033(15)
C44B 0.017(6) 0.021(6) 0.046(8) 0.008(4) 0.000(4) 0.014(4)
O42B 0.020(4) 0.020(5) 0.054(7) -0.002(4) 0.007(4) 0.007(4)
S42B 0.037(3) 0.035(2) 0.026(2) 0.0018(18) 0.0101(19) -0.005(2)

loop_
_atom_type_symbol
_atom_type_description
_atom_type_scat_dispersion_real
_atom_type_scat_dispersion_imag
_atom_type_scat_source
C C 0.0033 0.0016 'International Tables Vol C Tables 4.2.6.8 and 6.1.1.4'
H H 0.0000 0.0000 'International Tables Vol C Tables 4.2.6.8 and 6.1.1.4'
N N 0.0061 0.0033 'International Tables Vol C Tables 4.2.6.8 and 6.1.1.4'
O O 0.0106 0.0060 'International Tables Vol C Tables 4.2.6.8 and 6.1.1.4'
Na Na 0.0362 0.0249 'International Tables Vol C Tables 4.2.6.8 and 6.1.1.4'
S S 0.1246 0.1234 'International Tables Vol C Tables 4.2.6.8 and 6.1.1.4'

loop_
_geom_angle_atom_site_label_1
_geom_angle_atom_site_label_2
_geom_angle_atom_site_label_3
_geom_angle
O102 Na1 O104 102.05(15)
O102 Na1 O106 102.27(14)
O104 Na1 O106 104.80(14)
O102 Na1 O101 64.48(14)
O104 Na1 O101 156.18(13)
O106 Na1 O101 97.51(14)
O102 Na1 O105 155.93(17)
O104 Na1 O105 100.51(15)
O106 Na1 O105 63.58(12)
O101 Na1 O105 96.78(14)
O102 Na1 N12 65.07(14)
O104 Na1 N12 64.10(15)
O106 Na1 N12 64.89(13)
O101 Na1 N12 120.37(17)
O105 Na1 N12 118.93(12)
O102 Na1 O103 98.43(13)
O104 Na1 O103 63.71(13)
O106 Na1 O103 158.18(16)
O101 Na1 O103 97.56(13)
O105 Na1 O103 98.99(14)
N12 Na1 O103 119.33(16)
C107 N11 C113 110.4(5)
C107 N11 C101 111.4(4)
C113 N11 C101 110.5(5)
C118 N12 C106 111.2(5)
C118 N12 C112 111.0(4)
C106 N12 C112 110.6(5)
C118 N12 Na1 107.8(3)
C106 N12 Na1 107.3(3)
C112 N12 Na1 108.8(4)
C102 O101 C103 113.0(4)
C102 O101 Na1 120.2(4)
C103 O101 Na1 100.5(3)
C105 O102 C104 111.1(4)
C105 O102 Na1 120.5(3)
C104 O102 Na1 117.4(3)
C109 O103 C108 112.4(5)
C109 O103 Na1 100.5(3)
C108 O103 Na1 120.2(4)
C111 O104 C110 109.9(4)
C111 O104 Na1 122.2(4)
C110 O104 Na1 118.5(3)
C114 O105 C115 112.6(4)
C114 O105 Na1 120.5(2)
C115 O105 Na1 100.9(3)
C117 O106 C116 111.1(3)
C117 O106 Na1 120.0(3)
C116 O106 Na1 118.2(3)
N11 C101 C102 113.3(4)
O101 C102 C101 113.3(6)
O101 C103 C104 107.3(4)
O102 C104 C103 108.2(5)
O102 C105 C106 108.6(5)
N12 C106 C105 112.7(5)
N11 C107 C108 112.4(5)
O103 C108 C107 112.9(4)
O103 C109 C110 107.5(5)
O104 C110 C109 108.1(5)
O104 C111 C112 108.2(5)
N12 C112 C111 112.1(4)
N11 C113 C114 112.3(5)
O105 C114 C113 113.8(5)
O105 C115 C116 107.1(5)
O106 C116 C115 108.6(4)
O106 C117 C118 108.0(4)
N12 C118 C117 113.1(5)
O23 Na2 O25 105.23(14)
O23 Na2 O21 102.69(15)
O25 Na2 O21 101.76(14)
O23 Na2 O22 156.08(13)
O25 Na2 O22 97.23(15)
O21 Na2 O22 64.03(14)
O23 Na2 O26 100.64(15)
O25 Na2 O26 63.67(12)
O21 Na2 O26 155.20(17)
O22 Na2 O26 96.59(14)
O23 Na2 N21 64.82(15)
O25 Na2 N21 64.84(13)
O21 Na2 N21 64.88(13)
O22 Na2 N21 119.85(17)
O26 Na2 N21 119.22(12)
O23 Na2 O24 63.88(12)
O25 Na2 O24 158.52(16)
O21 Na2 O24 98.82(13)
O22 Na2 O24 97.22(13)
O26 Na2 O24 98.91(14)
N21 Na2 O24 120.01(16)
C213 N21 C207 109.9(4)
C213 N21 C201 111.6(5)
C207 N21 C201 109.7(5)
C213 N21 Na2 109.1(3)
C207 N21 Na2 108.6(3)
C201 N21 Na2 107.9(3)
C206 N22 C212 110.0(4)
C206 N22 C218 110.5(5)
C212 N22 C218 109.5(5)
C203 O21 C202 111.9(4)
C203 O21 Na2 117.6(3)
C202 O21 Na2 120.7(3)
C204 O22 C205 112.8(4)
C204 O22 Na2 101.2(3)
C205 O22 Na2 120.6(4)
C209 O23 C208 111.2(5)
C209 O23 Na2 118.6(3)
C208 O23 Na2 121.3(4)
C211 O24 C210 112.6(5)
C211 O24 Na2 121.3(4)
C210 O24 Na2 100.2(3)
C215 O25 C214 110.8(4)
C215 O25 Na2 118.8(3)
C214 O25 Na2 120.1(3)
C216 O26 C217 113.8(5)
C216 O26 Na2 100.5(3)
C217 O26 Na2 120.9(3)
N21 C201 C202 113.4(5)
O21 C202 C201 108.1(5)
O21 C203 C204 108.2(5)
O22 C204 C203 106.9(4)
O22 C205 C206 112.5(5)
N22 C206 C205 111.2(4)
N21 C207 C208 113.7(4)
O23 C208 C207 109.1(5)
O23 C209 C210 109.2(5)
O24 C210 C209 107.8(5)
O24 C211 C212 113.0(4)
N22 C212 C211 112.4(5)
N21 C213 C214 113.5(5)
O25 C214 C213 108.6(4)
O25 C215 C216 108.0(4)
O26 C216 C215 108.5(5)
O26 C217 C218 112.3(5)
N22 C218 C217 111.0(5)
C33A C301 C302 131.0(7)
C33B C301 C302 130.6(7)
C33B C301 S31B 109.2(6)
C302 C301 S31B 120.2(4)
C33A C301 S31A 114.1(7)
C302 C301 S31A 114.6(4)
C34B C302 C301 136.2(7)
C34A C302 C301 128.4(6)
C34A C302 S32A 111.4(6)
C301 C302 S32A 120.2(4)
C34B C302 S32B 111.2(8)
C301 C302 S32B 112.6(4)
C306 C305 C310 119.5(6)
C306 C305 C33B 101.3(7)
C310 C305 C33B 139.2(7)
C306 C305 S31A 124.2(5)
C310 C305 S31A 116.2(4)
C305 C306 C307 119.8(6)
C305 C306 C33A 98.9(7)
C307 C306 C33A 141.1(7)
C305 C306 S31B 121.6(5)
C307 C306 S31B 118.6(4)
C308 C307 C306 120.6(5)
C307 C308 C309 120.3(6)
C310 C309 C308 120.6(7)
C309 C310 C305 119.2(5)
C316 C311 C312 126.2(5)
C316 C311 C34B 147.5(7)
C312 C311 C34B 86.1(6)
C316 C311 S32A 121.2(4)
C312 C311 S32A 112.6(4)
C34A C312 C313 134.2(6)
C34A C312 C311 110.9(6)
C313 C312 C311 114.9(5)
C313 C312 S32B 110.6(4)
C311 C312 S32B 134.4(4)
C314 C313 C312 120.0(5)
C315 C314 C313 120.7(6)
C314 C315 C316 120.2(6)
C311 C316 C315 117.9(5)
C301 C33A O31A 125.3(11)
C301 C33A C306 119.7(10)
O31A C33A C306 114.9(10)
C305 S31A C301 82.9(3)
C301 C33B O31B 120.8(9)
C301 C33B C305 121.5(9)
O31B C33B C305 116.5(9)
C306 S31B C301 85.8(3)
C302 C34A O32A 121.5(9)
C302 C34A C312 116.4(8)
O32A C34A C312 122.1(8)
C311 S32A C302 88.6(3)
C302 C34B O32B 125.0(11)
C302 C34B C311 131.0(10)
O32B C34B C311 103.8(9)
C312 S32B C302 77.2(3)
C43B C401 C402 129.5(6)
C43A C401 C402 131.0(5)
C43A C401 S41A 110.4(5)
C402 C401 S41A 118.4(4)
C43B C401 S41B 111.7(7)
C402 C401 S41B 117.5(5)
C44A C402 C401 128.7(6)
C44B C402 C401 133.1(6)
C44A C402 S42A 111.6(6)
C401 C402 S42A 119.5(4)
C44B C402 S42B 109.0(6)
C401 C402 S42B 117.8(4)
C410 C405 C406 124.5(4)
C410 C405 C43A 132.1(5)
C406 C405 C43A 103.4(4)
C410 C405 S41B 112.5(5)
C406 C405 S41B 122.9(4)
C405 C406 C407 115.0(4)
C405 C406 C43B 101.2(4)
C407 C406 C43B 143.5(6)
C405 C406 S41A 120.7(3)
C407 C406 S41A 124.3(4)
C408 C407 C406 119.6(5)
C407 C408 C409 122.1(7)
C410 C409 C408 119.7(6)
C409 C410 C405 119.1(5)
C416 C411 C412 119.6(6)
C416 C411 C44A 134.5(6)
C412 C411 C44A 105.6(6)
C416 C411 S42B 111.9(4)
C412 C411 S42B 128.5(5)
C413 C412 C411 121.5(6)
C413 C412 C44B 140.5(8)
C411 C412 C44B 97.9(8)
C413 C412 S42A 122.1(4)
C411 C412 S42A 116.4(5)
C412 C413 C414 118.9(5)
C413 C414 C415 121.0(7)
C414 C415 C416 120.0(6)
C411 C416 C415 118.9(5)
O41A C43A C401 125.0(6)
O41A C43A C405 117.2(6)
C401 C43A C405 117.8(6)
C406 S41A C401 87.7(3)
C401 C43B O41B 115.9(15)
C401 C43B C406 118.3(6)
O41B C43B C406 124.9(15)
C405 S41B C401 84.6(5)
C402 C44A O42A 124.2(8)
C402 C44A C411 117.5(8)
O42A C44A C411 118.2(8)
C412 S42A C402 88.8(3)
O42B C44B C402 122.4(10)
O42B C44B C412 116.1(12)
C402 C44B C412 120.9(11)
C411 S42B C402 83.5(3)

loop_
_geom_bond_atom_site_label_1
_geom_bond_atom_site_label_2
_geom_bond_distance
Na1 O102 2.542(4)
Na1 O104 2.549(5)
Na1 O106 2.557(4)
Na1 O101 2.701(5)
Na1 O105 2.702(4)
Na1 N12 2.755(5)
Na1 O103 2.762(4)
N11 C107 1.454(8)
N11 C113 1.468(6)
N11 C101 1.472(8)
N12 C118 1.470(7)
N12 C106 1.475(7)
N12 C112 1.479(8)
O101 C102 1.425(7)
O101 C103 1.431(6)
O102 C105 1.414(6)
O102 C104 1.425(7)
O103 C109 1.411(8)
O103 C108 1.440(7)
O104 C111 1.424(6)
O104 C110 1.437(7)
O105 C114 1.430(6)
O105 C115 1.442(7)
O106 C117 1.419(6)
O106 C116 1.426(6)
C101 C102 1.498(9)
C103 C104 1.492(7)
C105 C106 1.510(9)
C107 C108 1.505(8)
C109 C110 1.509(8)
C111 C112 1.509(8)
C113 C114 1.492(8)
C115 C116 1.483(7)
C117 C118 1.511(8)
Na2 O23 2.545(5)
Na2 O25 2.547(4)
Na2 O21 2.549(4)
Na2 O22 2.694(5)
Na2 O26 2.716(4)
Na2 N21 2.743(5)
Na2 O24 2.748(4)
N21 C213 1.462(7)
N21 C207 1.464(8)
N21 C201 1.464(7)
N22 C206 1.462(8)
N22 C212 1.473(8)
N22 C218 1.476(6)
O21 C203 1.429(7)
O21 C202 1.433(6)
O22 C204 1.431(6)
O22 C205 1.437(7)
O23 C209 1.415(7)
O23 C208 1.429(6)
O24 C211 1.414(6)
O24 C210 1.444(8)
O25 C215 1.425(7)
O25 C214 1.431(7)
O26 C216 1.419(8)
O26 C217 1.431(6)
C201 C202 1.501(9)
C203 C204 1.488(8)
C205 C206 1.518(9)
C207 C208 1.504(8)
C209 C210 1.479(8)
C211 C212 1.514(8)
C213 C214 1.498(8)
C215 C216 1.498(7)
C217 C218 1.535(8)
C301 C33A 1.251(14)
C301 C33B 1.283(13)
C301 C302 1.460(9)
C301 S31B 1.851(6)
C301 S31A 1.857(6)
C302 C34B 1.134(13)
C302 C34A 1.350(11)
C302 S32A 1.824(6)
C302 S32B 1.962(7)
C305 C306 1.383(7)
C305 C310 1.409(9)
C305 C33B 1.478(10)
C305 S31A 1.783(7)
C306 C307 1.404(9)
C306 C33A 1.559(12)
C306 S31B 1.724(7)
C307 C308 1.335(9)
C308 C309 1.404(8)
C309 C310 1.367(10)
C311 C316 1.306(8)
C311 C312 1.424(8)
C311 C34B 1.630(12)
C311 S32A 1.788(6)
C312 C34A 1.412(10)
C312 C313 1.423(9)
C312 S32B 1.798(8)
C313 C314 1.389(9)
C314 C315 1.388(7)
C315 C316 1.410(9)
C33A O31A 1.309(16)
C33B O31B 1.388(15)
C34A O32A 1.351(12)
C34B O32B 1.355(18)
C401 C43B 1.331(10)
C401 C43A 1.331(9)
C401 C402 1.410(9)
C401 S41A 1.808(5)
C401 S41B 1.825(11)
C402 C44A 1.305(12)
C402 C44B 1.356(15)
C402 S42A 1.797(5)
C402 S42B 1.896(7)
C405 C410 1.367(8)
C405 C406 1.375(7)
C405 C43A 1.490(8)
C405 S41B 1.765(14)
C406 C407 1.473(8)
C406 C43B 1.503(8)
C406 S41A 1.705(6)
C407 C408 1.334(9)
C408 C409 1.397(7)
C409 C410 1.355(9)
C411 C416 1.363(9)
C411 C412 1.399(7)
C411 C44A 1.495(8)
C411 S42B 1.694(8)
C412 C413 1.363(9)
C412 C44B 1.495(8)
C412 S42A 1.749(7)
C413 C414 1.366(10)
C414 C415 1.377(9)
C415 C416 1.407(10)
C43A O41A 1.330(8)
C43B O41B 1.34(3)
C44A O42A 1.377(12)
C44B O42B 1.270(18)
